data_4061219
loop_
_publ_author_name
'Oberbeckmann-Winter, Nicola'
'Braunstein, Pierre'
'Welter, Richard'

_publ_section_title
;
 Electrophilic Activation: Unexpected Metal--Metal Bond-Assisted Tl+ Chelation
 by a Pt-Benzyl Moiety Instead of Chloride Abstraction
;
_journal_coden_ASTM ORGND7
_journal_issue 26
_journal_name_full Organometallics
_journal_page_first 6311
_journal_page_last 6318
_journal_paper_doi 10.1021/om049282s
_journal_volume 23
_journal_year 2004
_chemical_formula_moiety 'C23 H21 N O2 P Pt, P F6, 3/4(O C4 H8)'
_chemical_formula_sum 'C26 H27 F6 N O2.75 P2 Pt'
_chemical_formula_weight 768.52
_space_group_IT_number 18
_symmetry_cell_setting orthorhombic
_symmetry_space_group_name_Hall 'P 2ac 2ac'
_symmetry_space_group_name_H-M 'P 21 2 21'
_cell_angle_alpha 90.00
_cell_angle_beta 90.00
_cell_angle_gamma 90.00
_cell_formula_units_Z 4
_cell_length_a 9.8490(10)
_cell_length_b 12.830(3)
_cell_length_c 22.661(5)
_cell_measurement_temperature 173(2)
_cell_volume 2863.5(10)
_diffrn_ambient_temperature 173(2)
_exptl_crystal_density_diffrn 1.783
_cod_database_code 4061219

loop_
_symmetry_equiv_pos_as_xyz
'x, y, z'
'-x+1/2, -y, z+1/2'
'x+1/2, -y, -z+1/2'
'-x, y, -z'

loop_
_atom_site_label
_atom_site_type_symbol
_atom_site_fract_x
_atom_site_fract_y
_atom_site_fract_z
_atom_site_U_iso_or_equiv
_atom_site_adp_type
_atom_site_occupancy
_atom_site_symmetry_multiplicity
_atom_site_calc_flag
_atom_site_refinement_flags
_atom_site_disorder_assembly
_atom_site_disorder_group
Pt Pt 0.03942(4) 0.65177(3) 0.700988(16) 0.02704(13) Uani 1 1 d . . .
P1 P -0.0025(3) 0.8073(2) 0.65083(13) 0.0321(7) Uani 1 1 d . . .
N N -0.1062(9) 0.7133(7) 0.7551(4) 0.029(2) Uani 1 1 d . . .
O1 O -0.2315(8) 0.8435(7) 0.7903(3) 0.0439(19) Uani 1 1 d . . .
C2 C 0.0470(11) 0.5164(8) 0.7506(4) 0.027(2) Uani 1 1 d . . .
C12 C -0.1265(11) 0.7877(9) 0.5927(4) 0.031(2) Uani 1 1 d . . .
C18 C 0.1284(12) 0.8896(9) 0.6209(5) 0.035(3) Uani 1 1 d . . .
C10 C -0.1405(12) 0.8102(10) 0.7531(5) 0.038(3) Uani 1 1 d . . .
C11 C -0.0823(12) 0.8846(8) 0.7099(5) 0.039(3) Uani 1 1 d . . .
H11A H -0.0153 0.9287 0.7289 0.047 Uiso 1 1 calc . . .
H11B H -0.1532 0.9286 0.6937 0.047 Uiso 1 1 calc . . .
C7 C -0.0211(11) 0.4276(9) 0.7329(5) 0.035(3) Uani 1 1 d . . .
H7 H -0.0715 0.4295 0.6983 0.042 Uiso 1 1 calc . . .
C8 C -0.1816(11) 0.6631(9) 0.8049(5) 0.038(3) Uani 1 1 d . . .
H8A H -0.1196 0.6325 0.8333 0.046 Uiso 1 1 calc . . .
H8B H -0.2433 0.6098 0.7907 0.046 Uiso 1 1 calc . . .
C6 C -0.0169(12) 0.3346(10) 0.7655(6) 0.050(3) Uani 1 1 d . . .
H6 H -0.0649 0.2762 0.7528 0.059 Uiso 1 1 calc . . .
C9 C -0.2589(13) 0.7549(11) 0.8317(6) 0.049(3) Uani 1 1 d . . .
H9A H -0.3554 0.7400 0.8338 0.058 Uiso 1 1 calc . . .
H9B H -0.2258 0.7706 0.8710 0.058 Uiso 1 1 calc . . .
C5 C 0.0594(13) 0.3310(12) 0.8165(7) 0.061(4) Uani 1 1 d . . .
H5 H 0.0670 0.2692 0.8377 0.073 Uiso 1 1 calc . . .
C13 C -0.1166(15) 0.7003(12) 0.5592(5) 0.056(4) Uani 1 1 d . . .
H13 H -0.0456 0.6542 0.5663 0.068 Uiso 1 1 calc . . .
C17 C -0.2327(11) 0.8567(10) 0.5817(5) 0.040(3) Uani 1 1 d . . .
H17 H -0.2387 0.9180 0.6034 0.048 Uiso 1 1 calc . . .
C19 C 0.1045(14) 0.9598(10) 0.5751(6) 0.048(3) Uani 1 1 d . . .
H19 H 0.0186 0.9646 0.5583 0.058 Uiso 1 1 calc . . .
C3 C 0.1219(11) 0.5157(10) 0.8031(5) 0.042(3) Uani 1 1 d . . .
H3 H 0.1676 0.5752 0.8156 0.050 Uiso 1 1 calc . . .
C14 C -0.2091(14) 0.6774(12) 0.5146(5) 0.057(4) Uani 1 1 d . . .
H14 H -0.1997 0.6169 0.4923 0.069 Uiso 1 1 calc . . .
C16 C -0.3273(12) 0.8362(12) 0.5398(7) 0.057(4) Uani 1 1 d . . .
H16 H -0.4001 0.8816 0.5348 0.068 Uiso 1 1 calc . . .
C20 C 0.2103(15) 1.0232(11) 0.5543(6) 0.053(3) Uani 1 1 d . . .
H20 H 0.1951 1.0695 0.5235 0.064 Uiso 1 1 calc . . .
C23 C 0.2601(13) 0.8829(11) 0.6458(6) 0.052(4) Uani 1 1 d . . .
H23 H 0.2779 0.8365 0.6764 0.063 Uiso 1 1 calc . . .
C15 C -0.3167(13) 0.7466(11) 0.5036(5) 0.043(3) Uani 1 1 d . . .
H15 H -0.3789 0.7340 0.4736 0.052 Uiso 1 1 calc . . .
C22 C 0.3648(13) 0.9482(11) 0.6232(6) 0.048(3) Uani 1 1 d . . .
H22 H 0.4523 0.9435 0.6385 0.057 Uiso 1 1 calc . . .
C21 C 0.3372(14) 1.0166(10) 0.5800(7) 0.054(4) Uani 1 1 d . . .
H21 H 0.4057 1.0608 0.5669 0.065 Uiso 1 1 calc . . .
C4 C 0.1270(15) 0.4237(14) 0.8366(6) 0.066(5) Uani 1 1 d . . .
H4 H 0.1745 0.4228 0.8721 0.079 Uiso 1 1 calc . . .
C1 C 0.1734(12) 0.5976(10) 0.6547(5) 0.036(3) Uani 1 1 d . . .
O2 O 0.2586(10) 0.5652(8) 0.6247(4) 0.057(3) Uani 1 1 d . . .
P2 P 0.2099(3) 0.8431(3) 0.85147(16) 0.0467(8) Uani 1 1 d . . .
F1 F 0.0559(8) 0.8048(7) 0.8562(4) 0.070(2) Uani 1 1 d . . .
F2 F 0.2651(10) 0.7347(7) 0.8738(4) 0.080(3) Uani 1 1 d . . .
F3 F 0.2018(12) 0.8881(8) 0.9170(4) 0.091(3) Uani 1 1 d . . .
F4 F 0.3596(8) 0.8851(7) 0.8460(5) 0.081(3) Uani 1 1 d . . .
F5 F 0.1549(8) 0.9528(7) 0.8257(4) 0.075(3) Uani 1 1 d . . .
F6 F 0.2153(9) 0.8024(7) 0.7855(4) 0.073(3) Uani 1 1 d . . .
O3 O 0.0000 0.4631(15) 0.5000 0.099(6) Uiso 1 2 d S . .
C25 C 0.010(2) 0.3990(15) 0.4503(8) 0.087(5) Uiso 1 1 d . . .
H25A H 0.1002 0.4025 0.4335 0.104 Uiso 1 1 calc . . .
H25B H -0.0553 0.4203 0.4205 0.104 Uiso 1 1 calc . . .
C24 C -0.020(2) 0.2921(14) 0.4712(7) 0.081(5) Uiso 1 1 d . . .
H24A H -0.1165 0.2769 0.4680 0.098 Uiso 1 1 calc . . .
H24B H 0.0300 0.2408 0.4485 0.098 Uiso 1 1 calc . . .
C26 C -0.102(3) 0.601(2) 0.9645(15) 0.117(9) Uiso 0.50 1 d PD . .
H26A H -0.1922 0.5741 0.9718 0.140 Uiso 0.50 1 calc P . .
H26B H -0.0811 0.5995 0.9227 0.140 Uiso 0.50 1 calc P . .
C27 C -0.0770(9) 0.709(3) 0.9930(19) 0.117(9) Uiso 0.50 1 d PD . .
H27A H -0.1302 0.7173 1.0288 0.140 Uiso 0.50 1 calc P . .
H27B H -0.1001 0.7650 0.9659 0.140 Uiso 0.50 1 calc P . .
O4 O 0.0000 0.553(3) 1.0000 0.117(9) Uiso 0.50 2 d SPD . .

loop_
_atom_site_aniso_label
_atom_site_aniso_U_11
_atom_site_aniso_U_22
_atom_site_aniso_U_33
_atom_site_aniso_U_23
_atom_site_aniso_U_13
_atom_site_aniso_U_12
Pt 0.02709(19) 0.0274(2) 0.02659(19) 0.00280(18) 0.00272(18) 0.00127(19)
P1 0.0274(15) 0.0308(15) 0.0380(15) 0.0053(12) 0.0049(11) 0.0045(11)
N 0.026(5) 0.033(5) 0.028(5) -0.006(4) 0.006(4) -0.003(4)
O1 0.043(4) 0.041(5) 0.047(5) -0.016(5) 0.018(4) -0.002(4)
C2 0.027(5) 0.033(6) 0.020(5) 0.005(4) -0.001(4) -0.001(5)
C12 0.032(6) 0.034(7) 0.028(5) 0.006(5) 0.012(5) 0.003(5)
C18 0.028(6) 0.032(6) 0.043(7) 0.009(5) 0.003(5) -0.006(5)
C10 0.035(6) 0.036(7) 0.044(7) -0.006(5) 0.011(5) 0.000(5)
C11 0.045(7) 0.022(5) 0.051(7) -0.005(5) 0.007(6) 0.004(5)
C7 0.024(6) 0.040(7) 0.041(6) -0.001(5) 0.002(5) 0.006(5)
C8 0.039(6) 0.041(7) 0.034(6) 0.001(6) 0.009(5) -0.020(5)
C6 0.033(7) 0.036(7) 0.080(9) 0.017(6) 0.002(6) -0.006(6)
C9 0.037(7) 0.052(9) 0.057(8) -0.021(7) 0.020(6) -0.012(6)
C5 0.034(7) 0.061(10) 0.089(10) 0.041(8) 0.013(7) 0.000(7)
C13 0.054(8) 0.085(11) 0.030(7) 0.004(6) 0.008(6) 0.042(8)
C17 0.032(6) 0.026(6) 0.061(8) -0.002(6) -0.005(5) 0.006(6)
C19 0.043(7) 0.032(7) 0.070(9) 0.012(6) 0.000(6) -0.002(6)
C3 0.033(6) 0.056(8) 0.036(6) 0.007(6) -0.012(6) -0.010(5)
C14 0.054(8) 0.092(12) 0.026(6) -0.015(6) 0.001(6) 0.029(8)
C16 0.023(6) 0.061(10) 0.087(10) -0.012(8) -0.001(6) 0.003(7)
C20 0.058(9) 0.041(8) 0.060(9) 0.007(6) 0.017(7) -0.003(7)
C23 0.037(7) 0.061(10) 0.059(8) 0.011(7) 0.006(6) -0.003(7)
C15 0.028(6) 0.060(8) 0.042(7) 0.000(6) 0.015(5) -0.010(7)
C22 0.037(7) 0.049(8) 0.056(8) -0.008(7) -0.004(6) -0.018(6)
C21 0.048(8) 0.034(8) 0.081(10) -0.005(7) 0.030(7) -0.015(6)
C4 0.045(8) 0.104(14) 0.049(8) 0.040(8) -0.016(7) 0.012(9)
C1 0.035(6) 0.050(8) 0.022(6) 0.002(5) 0.004(5) 0.002(6)
O2 0.051(6) 0.072(7) 0.049(5) 0.012(5) 0.001(5) 0.023(5)
P2 0.0353(16) 0.0393(18) 0.065(2) -0.0070(18) -0.0105(15) -0.0075(17)
F1 0.047(5) 0.079(6) 0.085(6) -0.016(5) 0.000(4) -0.022(4)
F2 0.079(6) 0.049(5) 0.111(7) 0.015(5) -0.035(5) -0.007(5)
F3 0.107(8) 0.087(7) 0.079(6) -0.027(5) -0.014(6) -0.032(6)
F4 0.036(4) 0.078(7) 0.130(8) 0.018(6) -0.031(5) -0.016(4)
F5 0.046(5) 0.049(5) 0.130(8) 0.001(5) -0.023(5) 0.004(4)
F6 0.069(6) 0.084(7) 0.066(6) -0.014(4) 0.003(4) -0.004(5)

loop_
_geom_bond_atom_site_label_1
_geom_bond_atom_site_label_2
_geom_bond_distance
_geom_bond_site_symmetry_2
_geom_bond_publ_flag
Pt C1 1.824(12) . ?
Pt N 2.045(8) . ?
Pt C2 2.070(10) . ?
Pt P1 2.333(3) . ?
P1 C18 1.799(11) . ?
P1 C12 1.814(12) . ?
P1 C11 1.843(12) . ?
N C10 1.289(14) . ?
N C8 1.497(13) . ?
O1 C10 1.303(13) . ?
O1 C9 1.497(16) . ?
C2 C7 1.381(15) . ?
C2 C3 1.401(15) . ?
C12 C13 1.358(18) . ?
C12 C17 1.393(16) . ?
C18 C19 1.395(16) . ?
C18 C23 1.417(18) . ?
C10 C11 1.482(17) . ?
C11 H11A 0.9700 . ?
C11 H11B 0.9700 . ?
C7 C6 1.403(17) . ?
C7 H7 0.9300 . ?
C8 C9 1.527(17) . ?
C8 H8A 0.9700 . ?
C8 H8B 0.9700 . ?
C6 C5 1.38(2) . ?
C6 H6 0.9300 . ?
C9 H9A 0.9700 . ?
C9 H9B 0.9700 . ?
C5 C4 1.44(2) . ?
C5 H5 0.9300 . ?
C13 C14 1.392(19) . ?
C13 H13 0.9300 . ?
C17 C16 1.355(17) . ?
C17 H17 0.9300 . ?
C19 C20 1.403(19) . ?
C19 H19 0.9300 . ?
C3 C4 1.405(18) . ?
C3 H3 0.9300 . ?
C14 C15 1.405(18) . ?
C14 H14 0.9300 . ?
C16 C15 1.42(2) . ?
C16 H16 0.9300 . ?
C20 C21 1.38(2) . ?
C20 H20 0.9300 . ?
C23 C22 1.424(18) . ?
C23 H23 0.9300 . ?
C15 H15 0.9300 . ?
C22 C21 1.34(2) . ?
C22 H22 0.9300 . ?
C21 H21 0.9300 . ?
C4 H4 0.9300 . ?
C1 O2 1.156(13) . ?
P2 F4 1.575(8) . ?
P2 F2 1.577(9) . ?
P2 F6 1.585(9) . ?
P2 F3 1.596(10) . ?
P2 F1 1.597(8) . ?
P2 F5 1.617(10) . ?
O3 C25 1.40(2) 4_556 ?
O3 C25 1.40(2) . ?
C25 C24 1.48(2) . ?
C25 H25A 0.9700 . ?
C25 H25B 0.9700 . ?
C24 C24 1.37(3) 4_556 ?
C24 H24A 0.9700 . ?
C24 H24B 0.9700 . ?
C26 O4 1.4250(8) . ?
C26 C27 1.5498(12) . ?
C26 H26A 0.9700 . ?
C26 H26B 0.9700 . ?
C27 C27 1.5500(12) 4_557 ?
C27 H27A 0.9700 . ?
C27 H27B 0.9700 . ?
O4 C26 1.4250(8) 4_557 ?
